data_7204138
loop_
_publ_author_name
'Faulmann, C.'
'Doublet, M.-L.'
'Granier, F.'
'Garreau de Bonneval, B.'
'Malfant, I.'
'Legros, J.-P.'
'Togonidze, T.'
'Cassoux, P.'

_publ_section_title
;
 Synthesis, electrical behaviour, and crystal and electronic band
 structures of two different phases of the (SMeEt2)[Pd(dmit)2]2 salt.
 Consequences of cationic disorder on the electrical properties
;
_journal_issue 9
_journal_name_full 'Journal of Materials Chemistry'
_journal_page_first 2205
_journal_paper_doi 10.1039/b102133h
_journal_volume 11
_journal_year 2001
_chemical_formula_moiety 'C5 H13 S, 2(C6 Pd S10)'
_chemical_formula_sum 'C17 H13 Pd2 S21'
_chemical_formula_weight 1103.58
_space_group_IT_number 2
_symmetry_cell_setting triclinic
_symmetry_space_group_name_Hall '-P 1'
_symmetry_space_group_name_H-M 'P -1'
_atom_sites_solution_hydrogens geom
_atom_sites_solution_primary direct
_atom_sites_solution_secondary difmap
_audit_creation_method SHELXL-97
_cell_angle_alpha 96.80(2)
_cell_angle_beta 112.257(18)
_cell_angle_gamma 84.17(2)
_cell_formula_units_Z 1
_cell_length_a 7.7877(12)
_cell_length_b 18.323(3)
_cell_length_c 6.2846(10)
_cell_measurement_reflns_used 5000
_cell_measurement_temperature 160(2)
_cell_measurement_theta_max 24.0
_cell_measurement_theta_min 2.2
_cell_volume 822.5(3)
_computing_cell_refinement 'IPDS software (Stoe, 1996)'
_computing_data_collection 'IPDS software (Stoe, 1996)'
_computing_data_reduction 'IPDS software (Stoe, 1996)'
_computing_molecular_graphics 'Cameron (Watkin, 1993)'
_computing_publication_material 'WinGX (Farrugia, 1999)'
_computing_structure_refinement 'SHELXL-97 (Sheldrick, 1997)'
_computing_structure_solution 'Sir92 (Altomare, 1993)'
_diffrn_ambient_temperature 160(2)
_diffrn_measured_fraction_theta_full 0.930
_diffrn_measured_fraction_theta_max 0.930
_diffrn_measurement_device_type 'STOE Imaging Plate Diffraction System'
_diffrn_measurement_method '\f scan '
_diffrn_radiation_monochromator graphite
_diffrn_radiation_source 'fine-focus sealed tube'
_diffrn_radiation_type MoK\a
_diffrn_radiation_wavelength 0.71073
_diffrn_reflns_av_R_equivalents 0.0420
_diffrn_reflns_av_sigmaI/netI 0.0313
_diffrn_reflns_limit_h_max 8
_diffrn_reflns_limit_h_min -8
_diffrn_reflns_limit_k_max 20
_diffrn_reflns_limit_k_min -21
_diffrn_reflns_limit_l_max 7
_diffrn_reflns_limit_l_min -7
_diffrn_reflns_number 6587
_diffrn_reflns_theta_full 24.08
_diffrn_reflns_theta_max 24.08
_diffrn_reflns_theta_min 2.24
_diffrn_standards_decay_% 0
_exptl_absorpt_coefficient_mu 2.443
_exptl_absorpt_correction_T_max 1.1389
_exptl_absorpt_correction_T_min 0.5385
_exptl_absorpt_correction_type refdelf
_exptl_absorpt_process_details
;
Parkin S,Moezzi B & Hope H, (1995) J. Appl. Cryst. 28, 53-56
Cubic fit to sin(theta)/lambda - 24 parameters
;
_exptl_crystal_colour black
_exptl_crystal_density_diffrn 2.228
_exptl_crystal_density_method 'not measured'
_exptl_crystal_description plate
_exptl_crystal_F_000 543
_exptl_crystal_size_max 0.4
_exptl_crystal_size_mid 0.35
_exptl_crystal_size_min 0.05
_refine_diff_density_max 0.901
_refine_diff_density_min -1.198
_refine_diff_density_rms 0.121
_refine_ls_extinction_method none
_refine_ls_goodness_of_fit_ref 1.110
_refine_ls_hydrogen_treatment mixed
_refine_ls_matrix_type full
_refine_ls_number_parameters 208
_refine_ls_number_reflns 2415
_refine_ls_number_restraints 30
_refine_ls_restrained_S_all 1.114
_refine_ls_R_factor_all 0.0368
_refine_ls_R_factor_gt 0.0346
_refine_ls_shift/su_max 0.013
_refine_ls_shift/su_mean 0.001
_refine_ls_structure_factor_coef Fsqd
_refine_ls_weighting_details 'calc w=1/[\s^2^(Fo^2^)+(0.0509P)^2^+1.9613P] where P=(Fo^2^+2Fc^2^)/3'
_refine_ls_weighting_scheme calc
_refine_ls_wR_factor_gt 0.0925
_refine_ls_wR_factor_ref 0.0939
_reflns_number_gt 2250
_reflns_number_total 2415
_reflns_threshold_expression >2sigma(I)
_cod_data_source_file b102133h.txt
_cod_data_source_block pd18_bt
_cod_original_cell_volume 822.5(2)
_cod_original_sg_symbol_H-M P-1
_cod_database_code 7204138

loop_
_symmetry_equiv_pos_as_xyz
'x, y, z'
'-x, -y, -z'

loop_
_atom_site_label
_atom_site_type_symbol
_atom_site_fract_x
_atom_site_fract_y
_atom_site_fract_z
_atom_site_U_iso_or_equiv
_atom_site_adp_type
_atom_site_occupancy
_atom_site_symmetry_multiplicity
_atom_site_calc_flag
_atom_site_refinement_flags
_atom_site_disorder_assembly
_atom_site_disorder_group
Pd1 Pd 0.19262(5) 0.462940(16) 0.50681(5) 0.02012(16) Uani 1 1 d . . .
S11 S 0.19349(18) 0.52913(6) 0.21893(19) 0.0250(3) Uani 1 1 d . . .
S12 S 0.35108(18) 0.55246(6) 0.77802(19) 0.0258(3) Uani 1 1 d . . .
S13 S 0.34154(18) 0.67499(6) 0.2332(2) 0.0288(3) Uani 1 1 d . . .
S14 S 0.47885(19) 0.69603(7) 0.7314(2) 0.0301(3) Uani 1 1 d . . .
S15 S 0.5167(2) 0.81320(8) 0.4658(3) 0.0451(4) Uani 1 1 d . . .
S16 S 0.21039(17) 0.39408(6) 0.79868(19) 0.0237(3) Uani 1 1 d . . .
S17 S 0.05396(17) 0.36899(6) 0.23657(19) 0.0249(3) Uani 1 1 d . . .
S18 S 0.10733(19) 0.23983(6) 0.7874(2) 0.0313(3) Uani 1 1 d . . .
S19 S -0.03019(19) 0.21809(6) 0.2906(2) 0.0327(3) Uani 1 1 d . . .
S20 S -0.0342(3) 0.09522(8) 0.5572(3) 0.0557(5) Uani 1 1 d . . .
C11 C 0.3036(7) 0.6044(2) 0.3713(8) 0.0216(9) Uani 1 1 d . . .
C12 C 0.3694(6) 0.6144(2) 0.6090(8) 0.0222(10) Uani 1 1 d . . .
C13 C 0.4474(7) 0.7324(3) 0.4763(9) 0.0300(11) Uani 1 1 d . . .
C14 C 0.1186(7) 0.3148(2) 0.6461(8) 0.0244(10) Uani 1 1 d . . .
C15 C 0.0538(7) 0.3044(2) 0.4101(8) 0.0229(10) Uani 1 1 d . . .
C16 C 0.0126(8) 0.1799(3) 0.5449(10) 0.0356(12) Uani 1 1 d . . .
S1 S 0.5569(7) -0.0003(3) 0.1224(6) 0.0813(13) Uani 0.50 1 d PDU A -1
C1 C 0.506(3) -0.0920(9) -0.005(3) 0.076(4) Uani 0.50 1 d PU A -1
H1A H 0.6223 -0.1225 0.0242 0.091 Uiso 0.50 1 calc PR A -1
H1B H 0.4388 -0.0911 -0.1721 0.091 Uiso 0.50 1 calc PR A -1
H1C H 0.4290 -0.1128 0.0621 0.091 Uiso 0.50 1 calc PR A -1
C2 C 0.655(5) 0.0320(9) -0.069(4) 0.129(8) Uani 0.50 1 d PDU A -1
H2A H 0.5622 0.0680 -0.1635 0.154 Uiso 0.50 1 calc PR A -1
H2B H 0.7645 0.0598 0.0297 0.154 Uiso 0.50 1 calc PR A -1
C3 C 0.717(5) -0.0210(13) -0.234(5) 0.179(15) Uani 0.50 1 d PDU A -1
H3A H 0.7760 0.0059 -0.3105 0.215 Uiso 0.50 1 calc PR A -1
H3B H 0.6084 -0.0444 -0.3494 0.215 Uiso 0.50 1 calc PR A -1
H3C H 0.8056 -0.0588 -0.1474 0.215 Uiso 0.50 1 calc PR A -1
C4 C 0.369(4) 0.0521(16) 0.061(5) 0.150(9) Uani 0.50 1 d PU A -1
H4A H 0.3881 0.0989 0.1604 0.180 Uiso 0.50 1 calc PR A -1
H4B H 0.3190 0.0628 -0.1031 0.180 Uiso 0.50 1 calc PR A -1
C5 C 0.241(4) 0.005(3) 0.111(5) 0.227(19) Uani 0.50 1 d PU A -1
H5A H 0.1156 0.0284 0.0635 0.272 Uiso 0.50 1 calc PR A -1
H5B H 0.2883 -0.0015 0.2763 0.272 Uiso 0.50 1 calc PR A -1
H5C H 0.2376 -0.0438 0.0244 0.272 Uiso 0.50 1 calc PR A -1

loop_
_atom_site_aniso_label
_atom_site_aniso_U_11
_atom_site_aniso_U_22
_atom_site_aniso_U_33
_atom_site_aniso_U_23
_atom_site_aniso_U_13
_atom_site_aniso_U_12
Pd1 0.0217(3) 0.0195(2) 0.0177(2) 0.00124(14) 0.00538(17) -0.00281(14)
S11 0.0325(7) 0.0227(6) 0.0181(6) 0.0006(4) 0.0067(5) -0.0066(5)
S12 0.0301(8) 0.0253(6) 0.0187(6) 0.0012(4) 0.0042(5) -0.0071(5)
S13 0.0330(8) 0.0266(6) 0.0285(6) 0.0051(5) 0.0112(6) -0.0067(5)
S14 0.0306(8) 0.0266(6) 0.0288(6) -0.0011(5) 0.0052(6) -0.0098(5)
S15 0.0459(10) 0.0293(7) 0.0602(9) 0.0065(6) 0.0164(8) -0.0123(6)
S16 0.0283(7) 0.0225(6) 0.0195(6) 0.0020(4) 0.0070(5) -0.0043(5)
S17 0.0296(7) 0.0232(6) 0.0201(6) 0.0003(4) 0.0066(5) -0.0056(5)
S18 0.0396(8) 0.0238(6) 0.0338(7) 0.0069(5) 0.0159(6) -0.0026(5)
S19 0.0361(8) 0.0227(6) 0.0343(7) -0.0005(5) 0.0070(6) -0.0073(5)
S20 0.0713(12) 0.0282(8) 0.0644(10) 0.0080(7) 0.0173(9) -0.0157(7)
C11 0.019(3) 0.019(2) 0.027(2) 0.0051(18) 0.008(2) -0.0015(17)
C12 0.015(3) 0.021(2) 0.027(2) -0.0015(18) 0.004(2) -0.0017(17)
C13 0.022(3) 0.029(3) 0.035(3) 0.003(2) 0.007(2) 0.001(2)
C14 0.022(3) 0.024(2) 0.029(2) 0.0081(19) 0.010(2) 0.0017(19)
C15 0.020(3) 0.018(2) 0.030(2) -0.0011(18) 0.008(2) -0.0025(18)
C16 0.033(3) 0.027(3) 0.043(3) 0.006(2) 0.009(3) -0.003(2)
S1 0.080(3) 0.104(3) 0.0338(18) 0.0002(18) -0.0025(19) 0.010(2)
C1 0.088(13) 0.091(8) 0.068(9) 0.032(7) 0.042(9) -0.014(8)
C2 0.25(3) 0.057(10) 0.094(15) 0.016(9) 0.066(17) -0.034(12)
C3 0.34(4) 0.148(18) 0.13(2) -0.083(16) 0.16(2) -0.19(2)
C4 0.140(17) 0.140(16) 0.112(16) -0.006(15) 0.001(14) 0.047(13)
C5 0.066(14) 0.49(6) 0.077(19) 0.02(3) -0.032(16) -0.06(2)

loop_
_atom_type_symbol
_atom_type_description
_atom_type_scat_dispersion_real
_atom_type_scat_dispersion_imag
_atom_type_scat_source
C C 0.0033 0.0016 'International Tables Vol C Tables 4.2.6.8 and 6.1.1.4'
H H 0.0000 0.0000 'International Tables Vol C Tables 4.2.6.8 and 6.1.1.4'
Pd Pd -0.9988 1.0072 'International Tables Vol C Tables 4.2.6.8 and 6.1.1.4'
S S 0.1246 0.1234 'International Tables Vol C Tables 4.2.6.8 and 6.1.1.4'

loop_
_geom_angle_atom_site_label_1
_geom_angle_atom_site_label_2
_geom_angle_atom_site_label_3
_geom_angle
_geom_angle_site_symmetry_1
_geom_angle_site_symmetry_3
_geom_angle_publ_flag
S11 Pd1 S12 89.84(4) . . ?
S11 Pd1 S16 176.46(4) . . ?
S12 Pd1 S16 89.52(4) . . ?
S11 Pd1 S17 90.18(4) . . ?
S12 Pd1 S17 175.89(4) . . ?
S16 Pd1 S17 90.21(4) . . ?
S11 Pd1 Pd1 92.70(4) . 2_566 ?
S12 Pd1 Pd1 91.83(4) . 2_566 ?
S16 Pd1 Pd1 90.80(4) . 2_566 ?
S17 Pd1 Pd1 92.27(4) . 2_566 ?
C11 S11 Pd1 101.82(16) . . ?
C12 S12 Pd1 101.48(16) . . ?
C13 S13 C11 97.5(2) . . ?
C13 S14 C12 97.4(2) . . ?
C14 S16 Pd1 101.26(16) . . ?
C15 S17 Pd1 100.97(16) . . ?
C16 S18 C14 97.5(2) . . ?
C16 S19 C15 97.8(2) . . ?
C12 C11 S11 123.1(3) . . ?
C12 C11 S13 115.7(3) . . ?
S11 C11 S13 121.2(3) . . ?
C11 C12 S12 123.7(3) . . ?
C11 C12 S14 115.6(3) . . ?
S12 C12 S14 120.7(3) . . ?
S15 C13 S13 122.8(3) . . ?
S15 C13 S14 123.4(3) . . ?
S13 C13 S14 113.7(3) . . ?
C15 C14 S16 123.4(3) . . ?
C15 C14 S18 115.8(4) . . ?
S16 C14 S18 120.8(3) . . ?
C14 C15 S17 124.1(4) . . ?
C14 C15 S19 115.6(3) . . ?
S17 C15 S19 120.3(3) . . ?
S20 C16 S19 123.6(3) . . ?
S20 C16 S18 123.1(3) . . ?
S19 C16 S18 113.3(3) . . ?
C4 S1 C1 110.3(13) . . ?
C4 S1 C2 99.7(15) . . ?
C1 S1 C2 100.9(7) . . ?
C3 C2 S1 121.4(13) . . ?
C5 C4 S1 101(3) . . ?

loop_
_geom_bond_atom_site_label_1
_geom_bond_atom_site_label_2
_geom_bond_distance
_geom_bond_site_symmetry_2
_geom_bond_publ_flag
Pd1 S11 2.2966(12) . ?
Pd1 S12 2.2966(14) . ?
Pd1 S16 2.3012(12) . ?
Pd1 S17 2.3043(13) . ?
Pd1 Pd1 3.1397(9) 2_566 ?
S11 C11 1.692(5) . ?
S12 C12 1.693(5) . ?
S13 C13 1.721(5) . ?
S13 C11 1.746(4) . ?
S14 C13 1.732(5) . ?
S14 C12 1.745(5) . ?
S15 C13 1.643(5) . ?
S16 C14 1.704(5) . ?
S17 C15 1.702(5) . ?
S18 C16 1.729(6) . ?
S18 C14 1.748(4) . ?
S19 C16 1.723(5) . ?
S19 C15 1.746(4) . ?
S20 C16 1.646(5) . ?
C11 C12 1.379(7) . ?
C14 C15 1.370(7) . ?
S1 C4 1.61(3) . ?
S1 C1 1.789(18) . ?
S1 C2 1.831(15) . ?
C2 C3 1.509(18) . ?
C4 C5 1.52(5) . ?
